data_4344996
loop_
_publ_author_name
'Fan, Yu-Hang'
'Zeng, Hui-Yi'
'Jiang, Xiao-Ming'
'Zhang, Ming-Jian'
'Liu, Bin-Wen'
'Guo, Guo-Cong'
'Huang, Jin-Shun'

_publ_section_title
;
 Thiophosphates Containing Ag+ and Lone-Pair Cations with Interchiral
 Double Helix Show Both Ionic Conductivity and Phase Transition
;
_journal_name_full 'Inorganic Chemistry'
_journal_paper_doi 10.1021/acs.inorgchem.6b02667
_journal_year 2017
_chemical_formula_moiety 'Ag3 Bi P2 S8'
_chemical_formula_sum 'Ag3 Bi P2 S8'
_chemical_formula_weight 851.01
_chemical_melting_point ?
_space_group_IT_number 14
_symmetry_cell_setting monoclinic
_symmetry_space_group_name_Hall '-P 2ybc'
_symmetry_space_group_name_H-M 'P 1 21/c 1'
_atom_sites_solution_hydrogens constr
_atom_sites_solution_primary direct
_atom_sites_solution_secondary difmap
_audit_creation_method SHELXL-97
_cell_angle_alpha 90.00
_cell_angle_beta 120.08(3)
_cell_angle_gamma 90.00
_cell_formula_units_Z 4
_cell_length_a 6.715(4)
_cell_length_b 20.426(11)
_cell_length_c 10.767(5)
_cell_measurement_reflns_used 2820
_cell_measurement_temperature 293(2)
_cell_measurement_theta_max 27.4680
_cell_measurement_theta_min 2.1858
_cell_volume 1277.9(12)
_computing_cell_refinement 'CrystalClear (Rigaku Inc., 2007)'
_computing_data_collection 'CrystalClear (Rigaku Inc., 2007)'
_computing_data_reduction 'CrystalClear (Rigaku Inc., 2007)'
_computing_publication_material 'Siemens SHELXTL^TM^ 5'
_computing_structure_refinement 'Siemens SHELXTL^TM^ 5'
_computing_structure_solution 'Siemens SHELXTL^TM^ 5'
_diffrn_ambient_temperature 293(2)
_diffrn_detector_area_resol_mean 13.6612
_diffrn_measured_fraction_theta_full 0.997
_diffrn_measured_fraction_theta_max 0.997
_diffrn_measurement_device_type Mercury2
_diffrn_measurement_method CCD_Profile_fitting
_diffrn_radiation_monochromator graphite
_diffrn_radiation_source 'fine-focus sealed tube'
_diffrn_radiation_type MoK\a
_diffrn_radiation_wavelength 0.71073
_diffrn_reflns_av_R_equivalents 0.0734
_diffrn_reflns_av_sigmaI/netI 0.0879
_diffrn_reflns_limit_h_max 8
_diffrn_reflns_limit_h_min -6
_diffrn_reflns_limit_k_max 24
_diffrn_reflns_limit_k_min -24
_diffrn_reflns_limit_l_max 13
_diffrn_reflns_limit_l_min -13
_diffrn_reflns_number 8494
_diffrn_reflns_theta_full 25.50
_diffrn_reflns_theta_max 25.50
_diffrn_reflns_theta_min 2.96
_exptl_absorpt_coefficient_mu 19.768
_exptl_absorpt_correction_T_max 1.0000
_exptl_absorpt_correction_T_min 0.3567
_exptl_absorpt_correction_type multi-scan
_exptl_crystal_colour 'dark red'
_exptl_crystal_density_diffrn 4.424
_exptl_crystal_density_meas ?
_exptl_crystal_density_method 'not measured'
_exptl_crystal_description block
_exptl_crystal_F_000 1528
_exptl_crystal_size_max 0.10
_exptl_crystal_size_mid 0.09
_exptl_crystal_size_min 0.07
_refine_diff_density_max 3.198
_refine_diff_density_min -2.187
_refine_diff_density_rms 0.364
_refine_ls_extinction_method none
_refine_ls_goodness_of_fit_ref 0.978
_refine_ls_hydrogen_treatment constr
_refine_ls_matrix_type full
_refine_ls_number_parameters 130
_refine_ls_number_reflns 2369
_refine_ls_number_restraints 0
_refine_ls_restrained_S_all 0.978
_refine_ls_R_factor_all 0.0761
_refine_ls_R_factor_gt 0.0519
_refine_ls_shift/su_max 0.020
_refine_ls_shift/su_mean 0.003
_refine_ls_structure_factor_coef Fsqd
_refine_ls_weighting_details 'calc w=1/[\s^2^(Fo^2^)+(0.0575P)^2^+0.0000P] where P=(Fo^2^+2Fc^2^)/3'
_refine_ls_weighting_scheme calc
_refine_ls_wR_factor_gt 0.1132
_refine_ls_wR_factor_ref 0.1316
_reflns_number_gt 1712
_reflns_number_total 2369
_reflns_threshold_expression >2sigma(I)
_cod_data_source_file ic6b02667_si_002.cif
_cod_data_source_block 1
_cod_depositor_comments
;
The following automatic conversions were performed:

'_chemical_melting_point' value 'not measured' was changed to '?' -
the value is undefined or not given.

'_exptl_absorpt_correction_type' value 'Multi-scan' changed to
'multi-scan' according to
/usr/data/users/saulius/crontab/automatic-downloads/rss-feeds/ACS/lib/dictionaries/cif_core.dic
dictionary named 'cif_core.dic' version 2.4.2 from 2011-04-26.

'_exptl_crystal_density_meas' value 'not measured' was changed to '?'
- the value is perceived as not measured.

Automatic conversion script
Id: cif_fix_values 4268 2015-11-12 08:31:59Z antanas 
;
_cod_original_sg_symbol_H-M 'P 21/c'
_cod_database_code 4344996

loop_
_symmetry_equiv_pos_as_xyz
'x, y, z'
'-x, y+1/2, -z+1/2'
'-x, -y, -z'
'x, -y-1/2, z-1/2'

loop_
_atom_site_label
_atom_site_type_symbol
_atom_site_fract_x
_atom_site_fract_y
_atom_site_fract_z
_atom_site_U_iso_or_equiv
_atom_site_adp_type
_atom_site_occupancy
_atom_site_symmetry_multiplicity
_atom_site_calc_flag
_atom_site_refinement_flags
Bi1 Bi -0.14752(11) -0.07144(3) 0.15585(7) 0.0276(2) Uani 1 1 d .
Ag1 Ag -0.8404(2) -0.18344(7) -0.01502(15) 0.0388(4) Uani 1 1 d .
Ag2 Ag -0.6081(3) -0.23364(8) 0.29094(16) 0.0513(4) Uani 1 1 d .
Ag3B Ag 0.6078(6) -0.09600(13) 0.5896(3) 0.0771(10) Uani 0.83 1 d P
Ag3A Ag 0.713(3) -0.0869(8) 0.5790(17) 0.0771(10) Uani 0.17 1 d P
S1 S -0.6182(7) -0.07204(18) 0.0323(4) 0.0244(9) Uani 1 1 d .
S2 S -0.1254(7) -0.17265(18) 0.3183(4) 0.0243(9) Uani 1 1 d .
S3 S -0.9778(7) -0.18834(18) -0.2923(4) 0.0279(9) Uani 1 1 d .
S4 S -0.2262(7) -0.18441(19) -0.0168(4) 0.0273(9) Uani 1 1 d .
S5 S -0.2376(7) -0.0014(2) 0.3437(4) 0.0329(10) Uani 1 1 d .
S6 S 0.3497(7) -0.1042(2) 0.3261(4) 0.0288(9) Uani 1 1 d .
S7 S 0.7979(7) -0.04208(19) 0.8235(4) 0.0282(9) Uani 1 1 d .
S8 S -0.5289(7) -0.27657(19) 0.0869(5) 0.0315(10) Uani 1 1 d .
P1 P -0.5696(7) -0.03247(19) 0.2237(4) 0.0220(9) Uani 1 1 d .
P2 P -1.2088(7) -0.26236(19) -0.3466(4) 0.0229(9) Uani 1 1 d .

loop_
_atom_site_aniso_label
_atom_site_aniso_U_11
_atom_site_aniso_U_22
_atom_site_aniso_U_33
_atom_site_aniso_U_23
_atom_site_aniso_U_13
_atom_site_aniso_U_12
Bi1 0.0273(4) 0.0261(4) 0.0318(4) 0.0008(3) 0.0167(3) -0.0005(3)
Ag1 0.0409(9) 0.0412(8) 0.0348(8) -0.0029(6) 0.0193(7) -0.0013(6)
Ag2 0.0433(10) 0.0752(11) 0.0358(9) 0.0014(7) 0.0200(8) 0.0043(8)
Ag3B 0.127(3) 0.0448(13) 0.0306(11) -0.0085(9) 0.0181(15) -0.0058(15)
Ag3A 0.127(3) 0.0448(13) 0.0306(11) -0.0085(9) 0.0181(15) -0.0058(15)
S1 0.025(2) 0.026(2) 0.020(2) -0.0005(15) 0.0099(18) -0.0026(16)
S2 0.027(2) 0.027(2) 0.021(2) -0.0031(16) 0.0132(19) -0.0019(16)
S3 0.035(3) 0.024(2) 0.026(2) -0.0018(16) 0.017(2) -0.0060(17)
S4 0.032(3) 0.031(2) 0.020(2) 0.0014(16) 0.0137(19) -0.0015(17)
S5 0.021(2) 0.044(3) 0.024(2) -0.0090(18) 0.0039(19) -0.0061(18)
S6 0.029(3) 0.032(2) 0.027(2) 0.0072(17) 0.015(2) 0.0003(17)
S7 0.029(2) 0.025(2) 0.030(2) -0.0005(17) 0.015(2) 0.0042(17)
S8 0.024(2) 0.029(2) 0.036(3) -0.0071(17) 0.011(2) -0.0031(17)
P1 0.023(2) 0.025(2) 0.017(2) -0.0012(15) 0.0093(18) -0.0010(17)
P2 0.024(2) 0.026(2) 0.019(2) 0.0003(16) 0.0103(19) 0.0004(17)

loop_
_atom_type_symbol
_atom_type_description
_atom_type_scat_dispersion_real
_atom_type_scat_dispersion_imag
_atom_type_scat_source
Ag Ag -0.8971 1.1015 'International Tables Vol C Tables 4.2.6.8 and 6.1.1.4'
Bi Bi -4.1077 10.2566 'International Tables Vol C Tables 4.2.6.8 and 6.1.1.4'
P P 0.1023 0.0942 'International Tables Vol C Tables 4.2.6.8 and 6.1.1.4'
S S 0.1246 0.1234 'International Tables Vol C Tables 4.2.6.8 and 6.1.1.4'

loop_
_geom_angle_atom_site_label_1
_geom_angle_atom_site_label_2
_geom_angle_atom_site_label_3
_geom_angle
_geom_angle_site_symmetry_1
_geom_angle_site_symmetry_3
S2 Bi1 S1 89.23(12) . .
S2 Bi1 S5 83.25(13) . .
S1 Bi1 S5 74.79(12) . .
S2 Bi1 S4 74.36(12) . .
S1 Bi1 S4 83.57(12) . .
S5 Bi1 S4 148.97(12) . .
S2 Bi1 S6 75.18(12) . .
S1 Bi1 S6 164.29(11) . .
S5 Bi1 S6 104.73(13) . .
S4 Bi1 S6 90.20(12) . .
S4 Ag1 S8 125.72(14) 1_455 .
S4 Ag1 S1 118.59(14) 1_455 .
S8 Ag1 S1 106.88(14) . .
S4 Ag1 S3 102.12(14) 1_455 .
S8 Ag1 S3 101.43(14) . .
S1 Ag1 S3 95.42(13) . .
S4 Ag1 Ag2 88.47(11) 1_455 .
S8 Ag1 Ag2 55.44(11) . .
S1 Ag1 Ag2 98.60(10) . .
S3 Ag1 Ag2 155.68(11) . .
S4 Ag1 Ag2 135.88(10) 1_455 4
S8 Ag1 Ag2 54.20(11) . 4
S1 Ag1 Ag2 98.69(10) . 4
S3 Ag1 Ag2 48.30(10) . 4
Ag2 Ag1 Ag2 109.60(6) . 4
S8 Ag2 S3 93.60(13) . 4_556
S8 Ag2 S6 121.12(14) . 1_455
S3 Ag2 S6 118.70(14) 4_556 1_455
S8 Ag2 S4 85.83(13) . 4_556
S3 Ag2 S4 103.56(14) 4_556 4_556
S6 Ag2 S4 125.72(14) 1_455 4_556
S8 Ag2 S8 155.58(15) . 4_556
S3 Ag2 S8 92.19(13) 4_556 4_556
S6 Ag2 S8 75.87(12) 1_455 4_556
S4 Ag2 S8 69.74(12) 4_556 4_556
S8 Ag2 Ag1 54.53(10) . .
S3 Ag2 Ag1 87.27(10) 4_556 .
S6 Ag2 Ag1 77.79(10) 1_455 .
S4 Ag2 Ag1 139.76(10) 4_556 .
S8 Ag2 Ag1 149.57(10) 4_556 .
S8 Ag2 Ag1 130.56(11) . 4_556
S3 Ag2 Ag1 47.14(9) 4_556 4_556
S6 Ag2 Ag1 105.82(10) 1_455 4_556
S4 Ag2 Ag1 78.38(10) 4_556 4_556
S8 Ag2 Ag1 45.96(9) 4_556 4_556
Ag1 Ag2 Ag1 130.85(8) . 4_556
Ag3A Ag3B S7 90.0(12) . .
Ag3A Ag3B S6 90.7(13) . .
S7 Ag3B S6 156.16(19) . .
Ag3A Ag3B S8 122.4(14) . 4_656
S7 Ag3B S8 115.88(16) . 4_656
S6 Ag3B S8 83.43(15) . 4_656
Ag3A Ag3B S3 60.9(14) . 1_756
S7 Ag3B S3 87.31(15) . 1_756
S6 Ag3B S3 113.69(16) . 1_756
S8 Ag3B S3 69.57(14) 4_656 1_756
Ag3B Ag3A S7 72.0(12) . .
Ag3B Ag3A S6 71.6(13) . .
S7 Ag3A S6 136.8(8) . .
Ag3B Ag3A S3 104.6(15) . 1_756
S7 Ag3A S3 91.6(5) . 1_756
S6 Ag3A S3 119.7(6) . 1_756
P1 S1 Ag1 108.67(19) . .
P1 S1 Bi1 86.99(18) . .
Ag1 S1 Bi1 120.11(15) . .
P2 S2 Bi1 91.85(18) 4_656 .
P2 S3 Ag1 97.90(19) . .
P2 S3 Ag2 95.66(19) . 4
Ag1 S3 Ag2 84.56(13) . 4
P2 S3 Ag3A 98.1(4) . 1_354
Ag1 S3 Ag3A 106.7(3) . 1_354
Ag2 S3 Ag3A 160.8(4) 4 1_354
P2 S3 Ag3B 86.3(2) . 1_354
Ag1 S3 Ag3B 100.11(14) . 1_354
Ag2 S3 Ag3B 174.68(17) 4 1_354
Ag3A S3 Ag3B 14.5(4) 1_354 1_354
P2 S4 Ag1 112.6(2) 4_656 1_655
P2 S4 Bi1 86.46(17) 4_656 .
Ag1 S4 Bi1 97.59(14) 1_655 .
P2 S4 Ag2 88.05(18) 4_656 4
Ag1 S4 Ag2 122.49(15) 1_655 4
Bi1 S4 Ag2 138.29(17) . 4
P1 S5 Bi1 86.95(18) . .
P1 S6 Ag3B 110.0(2) 1_655 .
P1 S6 Ag3A 95.9(4) 1_655 .
Ag3B S6 Ag3A 17.6(4) . .
P1 S6 Ag2 123.1(2) 1_655 1_655
Ag3B S6 Ag2 99.45(15) . 1_655
Ag3A S6 Ag2 99.8(4) . 1_655
P1 S6 Bi1 91.44(18) 1_655 .
Ag3B S6 Bi1 127.98(18) . .
Ag3A S6 Bi1 141.8(4) . .
Ag2 S6 Bi1 107.36(14) 1_655 .
P1 S7 Ag3B 98.1(2) 3_556 .
P1 S7 Ag3A 105.0(5) 3_556 .
Ag3B S7 Ag3A 18.0(4) . .
P2 S8 Ag1 109.9(2) 4_656 .
P2 S8 Ag2 101.1(2) 4_656 .
Ag1 S8 Ag2 70.03(12) . .
P2 S8 Ag3B 94.4(2) 4_656 4_455
Ag1 S8 Ag3B 151.65(19) . 4_455
Ag2 S8 Ag3B 120.45(17) . 4_455
P2 S8 Ag2 86.57(19) 4_656 4
Ag1 S8 Ag2 79.84(13) . 4
Ag2 S8 Ag2 149.77(17) . 4
Ag3B S8 Ag2 87.56(13) 4_455 4
S5 P1 S7 111.9(2) . 3_556
S5 P1 S6 112.3(3) . 1_455
S7 P1 S6 107.4(2) 3_556 1_455
S5 P1 S1 109.1(3) . .
S7 P1 S1 108.6(2) 3_556 .
S6 P1 S1 107.5(2) 1_455 .
S3 P2 S8 109.1(2) . 4_455
S3 P2 S2 113.2(2) . 4_455
S8 P2 S2 109.6(2) 4_455 4_455
S3 P2 S4 109.9(2) . 4_455
S8 P2 S4 107.9(2) 4_455 4_455
S2 P2 S4 107.1(2) 4_455 4_455

loop_
_geom_bond_atom_site_label_1
_geom_bond_atom_site_label_2
_geom_bond_distance
_geom_bond_site_symmetry_2
Bi1 S2 2.664(4) .
Bi1 S1 2.747(5) .
Bi1 S5 2.779(4) .
Bi1 S4 2.842(4) .
Bi1 S6 2.970(5) .
Ag1 S4 2.581(5) 1_455
Ag1 S8 2.626(5) .
Ag1 S1 2.627(4) .
Ag1 S3 2.648(4) .
Ag1 Ag2 3.031(3) .
Ag1 Ag2 3.596(2) 4
Ag2 S8 2.656(5) .
Ag2 S3 2.697(5) 4_556
Ag2 S6 2.705(5) 1_455
Ag2 S4 2.888(5) 4_556
Ag2 S8 2.963(5) 4_556
Ag2 Ag1 3.596(2) 4_556
Ag3B Ag3A 0.792(18) .
Ag3B S7 2.442(5) .
Ag3B S6 2.481(5) .
Ag3B S8 2.755(5) 4_656
Ag3B S3 3.061(6) 1_756
Ag3A S7 2.567(16) .
Ag3A S6 2.614(18) .
Ag3A S3 2.76(2) 1_756
S1 P1 2.082(5) .
S2 P2 2.058(5) 4_656
S3 P2 2.031(6) .
S3 Ag2 2.697(5) 4
S3 Ag3A 2.76(2) 1_354
S3 Ag3B 3.061(6) 1_354
S4 P2 2.083(5) 4_656
S4 Ag1 2.581(5) 1_655
S4 Ag2 2.888(5) 4
S5 P1 2.039(6) .
S6 P1 2.063(6) 1_655
S6 Ag2 2.705(5) 1_655
S7 P1 2.036(6) 3_556
S8 P2 2.055(6) 4_656
S8 Ag3B 2.755(5) 4_455
S8 Ag2 2.963(5) 4
P1 S7 2.036(6) 3_556
P1 S6 2.063(6) 1_455
P2 S8 2.055(6) 4_455
P2 S2 2.058(5) 4_455
P2 S4 2.083(5) 4_455
